data_2240442
loop_
_publ_author_name
'Gangadharan, Rajeswari'
'Haribabu, Jebiti'
'Karvembu, Ramasamy'
'Sethusankar, K.'

_publ_section_title
;
 Crystal structures of two hydrazinecarbothioamide derivatives:
 (<i>E</i>)-<i>N</i>-ethyl-2-[(4-oxo-4<i>H</i>-chromen-3-yl)methylidene]hydrazinecarbothioamide
 hemihydrate and
 (<i>E</i>)-2-[(4-chloro-2<i>H</i>-chromen-3-yl)methylidene]-<i>N</i>-phenylhydrazinecarbothioamide
;
_journal_coeditor_code SU5078
_journal_issue 3
_journal_name_full 'Acta Crystallographica Section E'
_journal_page_first 305
_journal_page_last 308
_journal_paper_doi 10.1107/S2056989015003369
_journal_volume 71
_journal_year 2015
_chemical_formula_iupac 'C13 H13 N3 O2 S, 0.5H2 O'
_chemical_formula_moiety 'C13 H13 N3 O2 S, 0.5(H2 O)'
_chemical_formula_sum 'C13 H14 N3 O2.5 S'
_chemical_formula_weight 284.33
_chemical_name_systematic
'(<i>E</i>)-<i>N</i>-Ethyl-2-[(4-oxo-4<i>H</i>-chromen-3-yl)methylidene]hydrazinecarbothioamide hemihydrate'
_space_group_IT_number 2
_symmetry_cell_setting triclinic
_symmetry_space_group_name_Hall '-P 1'
_symmetry_space_group_name_H-M 'P -1'
_atom_sites_solution_hydrogens geom
_atom_sites_solution_primary direct
_atom_sites_solution_secondary difmap
_audit_creation_method SHELXL-97
_cell_angle_alpha 114.379(2)
_cell_angle_beta 95.751(3)
_cell_angle_gamma 94.200(2)
_cell_formula_units_Z 4
_cell_length_a 8.2858(2)
_cell_length_b 12.5422(4)
_cell_length_c 14.3520(5)
_cell_measurement_reflns_used 5579
_cell_measurement_temperature 296(2)
_cell_measurement_theta_max 26.63
_cell_measurement_theta_min 1.57
_cell_volume 1340.81(8)
_computing_cell_refinement
;
SAINT (Bruker, 2008)
;
_computing_data_collection
;
APEX2 (Bruker, 2008)
;
_computing_data_reduction
;
SAINT (Bruker, 2008)
;
_computing_molecular_graphics
;
ORTEP-3 for Windows (Farrugia, 2012) and Mercury (Macrae <i>et al.</i>,
2008)
;
_computing_publication_material
;
SHELXL97 (Sheldrick, 2008) and PLATON (Spek, 2009)
;
_computing_structure_refinement
;
SHELXL97 (Sheldrick, 2008)
;
_computing_structure_solution
;
SHELXS97 (Sheldrick, 2008)
;
_diffrn_ambient_temperature 296(2)
_diffrn_measured_fraction_theta_full 0.988
_diffrn_measured_fraction_theta_max 0.988
_diffrn_measurement_device_type 'Bruker Kappa APEXII CCD'
_diffrn_measurement_method '\w and \f scans'
_diffrn_radiation_monochromator graphite
_diffrn_radiation_source 'fine-focus sealed tube'
_diffrn_radiation_type MoK\a
_diffrn_radiation_wavelength 0.71073
_diffrn_reflns_av_R_equivalents 0.0456
_diffrn_reflns_av_sigmaI/netI 0.0636
_diffrn_reflns_limit_h_max 10
_diffrn_reflns_limit_h_min -10
_diffrn_reflns_limit_k_max 15
_diffrn_reflns_limit_k_min -14
_diffrn_reflns_limit_l_max 18
_diffrn_reflns_limit_l_min -18
_diffrn_reflns_number 19142
_diffrn_reflns_theta_full 26.63
_diffrn_reflns_theta_max 26.63
_diffrn_reflns_theta_min 1.57
_exptl_absorpt_coefficient_mu 0.248
_exptl_absorpt_correction_T_max 0.940
_exptl_absorpt_correction_T_min 0.917
_exptl_absorpt_correction_type multi-scan
_exptl_absorpt_process_details
;
(SADABS; Bruker, 2008)
;
_exptl_crystal_colour colourless
_exptl_crystal_density_diffrn 1.409
_exptl_crystal_density_method 'not measured'
_exptl_crystal_description block
_exptl_crystal_F_000 596
_exptl_crystal_size_max 0.35
_exptl_crystal_size_mid 0.30
_exptl_crystal_size_min 0.25
_refine_diff_density_max 0.262
_refine_diff_density_min -0.237
_refine_ls_extinction_method none
_refine_ls_goodness_of_fit_ref 0.936
_refine_ls_hydrogen_treatment mixed
_refine_ls_matrix_type full
_refine_ls_number_parameters 362
_refine_ls_number_reflns 5579
_refine_ls_number_restraints 2
_refine_ls_restrained_S_all 0.936
_refine_ls_R_factor_all 0.1185
_refine_ls_R_factor_gt 0.0477
_refine_ls_shift/su_max 0.000
_refine_ls_shift/su_mean 0.000
_refine_ls_structure_factor_coef Fsqd
_refine_ls_weighting_details 'calc w=1/[\s^2^(Fo^2^)+(0.0658P)^2^+0.0000P] where P=(Fo^2^+2Fc^2^)/3'
_refine_ls_weighting_scheme calc
_refine_ls_wR_factor_gt 0.1087
_refine_ls_wR_factor_ref 0.1367
_reflns_number_gt 2764
_reflns_number_total 5579
_reflns_threshold_expression I>2sigma(I)
_cod_data_source_file su5078sup1.cif
_cod_data_source_block I
_cod_original_cell_volume 1340.81(7)
_cod_database_code 2240442
_cod_database_fobs_code 2240442

loop_
_symmetry_equiv_pos_as_xyz
'x, y, z'
'-x, -y, -z'

loop_
_atom_site_type_symbol
_atom_site_label
_atom_site_fract_x
_atom_site_fract_y
_atom_site_fract_z
_atom_site_U_iso_or_equiv
_atom_site_adp_type
_atom_site_calc_flag
_atom_site_refinement_flags
_atom_site_occupancy
_atom_site_symmetry_multiplicity
C C1' 0.7753(3) 0.4656(2) -0.08664(19) 0.0444(6) Uani d . 1 1
C C1 0.8004(3) 0.5298(2) 0.46364(19) 0.0425(6) Uani d . 1 1
C C2' 0.8576(3) 0.5059(2) -0.1473(2) 0.0557(7) Uani d . 1 1
H H2' 0.8603 0.4568 -0.2163 0.067 Uiso calc R 1 1
C C2 0.8858(3) 0.5665(2) 0.4025(2) 0.0557(7) Uani d . 1 1
H H2 0.8976 0.5138 0.3360 0.067 Uiso calc R 1 1
C C3 0.9530(3) 0.6821(2) 0.4413(2) 0.0581(7) Uani d . 1 1
H H3 1.0107 0.7083 0.4008 0.070 Uiso calc R 1 1
C C3' 0.9351(3) 0.6189(2) -0.1045(2) 0.0593(8) Uani d . 1 1
H H3' 0.9903 0.6469 -0.1448 0.071 Uiso calc R 1 1
C C4' 0.9321(3) 0.6925(2) -0.0009(2) 0.0572(7) Uani d . 1 1
H H4' 0.9859 0.7690 0.0278 0.069 Uiso calc R 1 1
C C4 0.9357(3) 0.7602(2) 0.5402(2) 0.0568(7) Uani d . 1 1
H H4 0.9835 0.8382 0.5664 0.068 Uiso calc R 1 1
C C5 0.8487(3) 0.7233(2) 0.6000(2) 0.0487(6) Uani d . 1 1
H H5 0.8357 0.7768 0.6660 0.058 Uiso calc R 1 1
C C5' 0.8498(3) 0.6520(2) 0.0583(2) 0.0503(7) Uani d . 1 1
H H5' 0.8475 0.7017 0.1273 0.060 Uiso calc R 1 1
C C6 0.7792(3) 0.6059(2) 0.56270(18) 0.0404(6) Uani d . 1 1
C C6' 0.7691(3) 0.5370(2) 0.01658(19) 0.0408(6) Uani d . 1 1
C C7 0.6827(3) 0.5632(2) 0.62307(19) 0.0420(6) Uani d . 1 1
C C7' 0.6784(3) 0.4911(2) 0.07702(19) 0.0429(6) Uani d . 1 1
C C8' 0.6037(3) 0.3694(2) 0.02285(18) 0.0409(6) Uani d . 1 1
C C8 0.6228(3) 0.43815(19) 0.57379(18) 0.0394(6) Uani d . 1 1
C C9 0.6516(3) 0.3722(2) 0.47741(19) 0.0488(7) Uani d . 1 1
H H9 0.6102 0.2926 0.4477 0.059 Uiso calc R 1 1
C C9' 0.6189(3) 0.3082(2) -0.0777(2) 0.0535(7) Uani d . 1 1
H H9' 0.5693 0.2305 -0.1106 0.064 Uiso calc R 1 1
C C10 0.5298(3) 0.3872(2) 0.62971(18) 0.0430(6) Uani d . 1 1
H H10 0.5125 0.4350 0.6965 0.052 Uiso calc R 1 1
C C10' 0.5137(3) 0.3172(2) 0.07880(19) 0.0456(6) Uani d . 1 1
H H10' 0.5090 0.3620 0.1485 0.055 Uiso calc R 1 1
C C11 0.3128(3) 0.1280(2) 0.61075(18) 0.0412(6) Uani d . 1 1
C C11' 0.2875(3) 0.0607(2) 0.05910(19) 0.0420(6) Uani d . 1 1
C C12 0.2363(3) -0.0610(2) 0.45867(19) 0.0538(7) Uani d . 1 1
H H12A 0.1249 -0.0630 0.4739 0.065 Uiso calc R 1 1
H H12B 0.2923 -0.1109 0.4842 0.065 Uiso calc R 1 1
C C12' 0.1908(3) -0.1203(2) -0.09642(19) 0.0524(7) Uani d . 1 1
H H12C 0.0750 -0.1186 -0.0915 0.063 Uiso calc R 1 1
H H12D 0.2316 -0.1696 -0.0645 0.063 Uiso calc R 1 1
C C13' 0.2150(4) -0.1715(2) -0.2081(2) 0.0732(9) Uani d . 1 1
H H13D 0.1711 -0.1241 -0.2402 0.110 Uiso calc R 1 1
H H13E 0.1596 -0.2505 -0.2426 0.110 Uiso calc R 1 1
H H13F 0.3296 -0.1725 -0.2128 0.110 Uiso calc R 1 1
C C13 0.2336(3) -0.1086(2) 0.3439(2) 0.0631(8) Uani d . 1 1
H H13A 0.1773 -0.0598 0.3182 0.095 Uiso calc R 1 1
H H13B 0.1782 -0.1877 0.3115 0.095 Uiso calc R 1 1
H H13C 0.3437 -0.1086 0.3285 0.095 Uiso calc R 1 1
N N1 0.4719(2) 0.27888(16) 0.58919(15) 0.0431(5) Uani d . 1 1
N N1' 0.4412(2) 0.21203(17) 0.03521(15) 0.0447(5) Uani d . 1 1
N N2' 0.3664(2) 0.17184(16) 0.09748(16) 0.0499(5) Uani d . 1 1
H H2'A 0.3695 0.2178 0.1618 0.060 Uiso calc R 1 1
N N2 0.3884(2) 0.24022(16) 0.64915(15) 0.0454(5) Uani d . 1 1
H H2A 0.3837 0.2878 0.7121 0.055 Uiso calc R 1 1
N N3' 0.2766(2) -0.00132(17) -0.04207(16) 0.0511(6) Uani d . 1 1
H H3'A 0.3224 0.0303 -0.0773 0.061 Uiso calc R 1 1
N N3 0.3184(2) 0.06031(16) 0.51214(15) 0.0475(5) Uani d . 1 1
H H3A 0.3728 0.0889 0.4779 0.057 Uiso calc R 1 1
O O1 0.7355(2) 0.41240(14) 0.42089(13) 0.0534(5) Uani d . 1 1
O O1' 0.6999(2) 0.35106(14) -0.13347(13) 0.0575(5) Uani d . 1 1
O O2 0.6529(2) 0.62856(14) 0.70913(13) 0.0603(5) Uani d . 1 1
O O2' 0.6649(2) 0.55142(14) 0.16840(14) 0.0644(5) Uani d . 1 1
O O1W 0.4956(3) 0.10193(19) 0.34506(17) 0.0689(6) Uani d D 1 1
S S1' 0.21192(9) 0.00898(6) 0.13833(5) 0.0591(2) Uani d . 1 1
S S1 0.21930(9) 0.08415(6) 0.68995(5) 0.0587(2) Uani d . 1 1
H H1WA 0.569(4) 0.054(3) 0.326(4) 0.18(2) Uiso d D 1 1
H H1WB 0.422(4) 0.080(4) 0.293(2) 0.16(2) Uiso d D 1 1

loop_
_atom_site_aniso_label
_atom_site_aniso_U_11
_atom_site_aniso_U_22
_atom_site_aniso_U_33
_atom_site_aniso_U_12
_atom_site_aniso_U_13
_atom_site_aniso_U_23
C1' 0.0496(15) 0.0441(15) 0.0419(16) 0.0038(12) 0.0133(13) 0.0194(13)
C1 0.0458(15) 0.0384(14) 0.0450(16) 0.0025(12) 0.0109(13) 0.0186(13)
C2' 0.0640(17) 0.0635(18) 0.0423(16) 0.0010(15) 0.0162(14) 0.0244(15)
C2 0.0649(18) 0.0576(18) 0.0497(17) 0.0082(15) 0.0259(15) 0.0238(15)
C3 0.0645(18) 0.0609(18) 0.0604(19) 0.0022(15) 0.0229(15) 0.0348(16)
C3' 0.0595(18) 0.0645(19) 0.063(2) -0.0021(15) 0.0179(15) 0.0363(17)
C4' 0.0574(17) 0.0525(17) 0.064(2) -0.0023(14) 0.0111(15) 0.0284(16)
C4 0.0595(17) 0.0492(16) 0.064(2) -0.0055(14) 0.0125(15) 0.0278(16)
C5 0.0547(16) 0.0430(15) 0.0467(16) -0.0020(13) 0.0092(13) 0.0181(13)
C5' 0.0566(16) 0.0463(15) 0.0475(16) 0.0018(13) 0.0113(13) 0.0193(13)
C6 0.0421(14) 0.0411(14) 0.0404(15) 0.0030(11) 0.0084(12) 0.0194(12)
C6' 0.0441(14) 0.0392(14) 0.0422(15) 0.0051(11) 0.0096(12) 0.0196(12)
C7 0.0483(15) 0.0415(14) 0.0366(15) 0.0032(12) 0.0064(12) 0.0172(13)
C7' 0.0481(15) 0.0405(14) 0.0411(16) 0.0068(12) 0.0129(13) 0.0167(13)
C8' 0.0460(14) 0.0385(14) 0.0389(15) 0.0040(11) 0.0113(12) 0.0162(12)
C8 0.0462(14) 0.0349(13) 0.0372(15) 0.0031(11) 0.0099(12) 0.0150(12)
C9 0.0612(17) 0.0384(14) 0.0463(16) -0.0024(13) 0.0167(14) 0.0170(13)
C9' 0.0697(18) 0.0418(15) 0.0472(17) -0.0033(13) 0.0186(14) 0.0163(14)
C10 0.0531(15) 0.0389(14) 0.0365(14) 0.0013(12) 0.0115(12) 0.0151(12)
C10' 0.0574(16) 0.0398(14) 0.0401(15) 0.0045(13) 0.0167(13) 0.0156(13)
C11 0.0483(15) 0.0353(14) 0.0417(15) 0.0055(12) 0.0119(12) 0.0169(12)
C11' 0.0468(15) 0.0358(14) 0.0432(16) 0.0027(12) 0.0100(12) 0.0160(12)
C12 0.0696(18) 0.0405(14) 0.0489(17) -0.0031(13) 0.0164(14) 0.0164(13)
C12' 0.0598(17) 0.0452(15) 0.0488(17) -0.0027(13) 0.0110(14) 0.0174(13)
C13' 0.094(2) 0.0668(19) 0.0442(18) -0.0098(17) 0.0102(17) 0.0126(15)
C13 0.0741(19) 0.0524(17) 0.0506(18) -0.0046(15) 0.0149(15) 0.0105(14)
N1 0.0539(13) 0.0379(12) 0.0395(12) -0.0002(10) 0.0126(10) 0.0182(10)
N1' 0.0547(13) 0.0400(12) 0.0417(12) 0.0007(10) 0.0154(10) 0.0184(10)
N2' 0.0680(14) 0.0413(12) 0.0389(12) -0.0031(11) 0.0175(11) 0.0150(10)
N2 0.0614(13) 0.0371(11) 0.0368(12) -0.0003(10) 0.0166(10) 0.0136(10)
N3' 0.0663(14) 0.0437(12) 0.0412(13) -0.0063(11) 0.0148(11) 0.0164(11)
N3 0.0602(13) 0.0403(12) 0.0422(13) -0.0013(10) 0.0180(11) 0.0166(10)
O1 0.0716(12) 0.0426(10) 0.0428(11) -0.0008(9) 0.0246(9) 0.0125(9)
O1' 0.0788(13) 0.0477(11) 0.0407(11) -0.0064(9) 0.0234(10) 0.0127(9)
O2 0.0948(14) 0.0418(10) 0.0390(11) -0.0025(10) 0.0261(10) 0.0101(9)
O2' 0.0966(14) 0.0463(11) 0.0427(12) -0.0063(10) 0.0302(11) 0.0094(9)
O1W 0.0823(16) 0.0636(14) 0.0546(14) -0.0030(13) 0.0150(13) 0.0196(11)
S1' 0.0820(5) 0.0521(4) 0.0441(4) -0.0073(4) 0.0147(4) 0.0227(4)
S1 0.0800(5) 0.0487(4) 0.0507(4) -0.0004(4) 0.0288(4) 0.0214(3)

loop_
_atom_type_symbol
_atom_type_description
_atom_type_scat_dispersion_real
_atom_type_scat_dispersion_imag
_atom_type_scat_source
C C 0.0033 0.0016 'International Tables Vol C Tables 4.2.6.8 and 6.1.1.4'
H H 0.0000 0.0000 'International Tables Vol C Tables 4.2.6.8 and 6.1.1.4'
N N 0.0061 0.0033 'International Tables Vol C Tables 4.2.6.8 and 6.1.1.4'
O O 0.0106 0.0060 'International Tables Vol C Tables 4.2.6.8 and 6.1.1.4'
S S 0.1246 0.1234 'International Tables Vol C Tables 4.2.6.8 and 6.1.1.4'

loop_
_geom_angle_atom_site_label_1
_geom_angle_atom_site_label_2
_geom_angle_atom_site_label_3
_geom_angle
O1' C1' C2' 116.8(2)
O1' C1' C6' 121.5(2)
C2' C1' C6' 121.7(2)
C2 C1 O1 116.5(2)
C2 C1 C6 122.3(2)
O1 C1 C6 121.3(2)
C3' C2' C1' 119.2(2)
C3' C2' H2' 120.4
C1' C2' H2' 120.4
C3 C2 C1 118.8(2)
C3 C2 H2 120.6
C1 C2 H2 120.6
C2 C3 C4 120.5(2)
C2 C3 H3 119.8
C4 C3 H3 119.8
C2' C3' C4' 120.6(2)
C2' C3' H3' 119.7
C4' C3' H3' 119.7
C5' C4' C3' 119.9(2)
C5' C4' H4' 120.1
C3' C4' H4' 120.1
C5 C4 C3 120.3(2)
C5 C4 H4 119.8
C3 C4 H4 119.8
C4 C5 C6 120.5(2)
C4 C5 H5 119.7
C6 C5 H5 119.7
C4' C5' C6' 120.8(2)
C4' C5' H5' 119.6
C6' C5' H5' 119.6
C1 C6 C5 117.6(2)
C1 C6 C7 120.0(2)
C5 C6 C7 122.3(2)
C1' C6' C5' 117.9(2)
C1' C6' C7' 119.7(2)
C5' C6' C7' 122.4(2)
O2 C7 C8 122.2(2)
O2 C7 C6 122.6(2)
C8 C7 C6 115.2(2)
O2' C7' C8' 121.7(2)
O2' C7' C6' 122.7(2)
C8' C7' C6' 115.7(2)
C9' C8' C7' 119.3(2)
C9' C8' C10' 122.0(2)
C7' C8' C10' 118.7(2)
C9 C8 C7 119.7(2)
C9 C8 C10 121.4(2)
C7 C8 C10 119.0(2)
O1 C9 C8 125.0(2)
O1 C9 H9 117.5
C8 C9 H9 117.5
O1' C9' C8' 124.9(2)
O1' C9' H9' 117.5
C8' C9' H9' 117.5
N1 C10 C8 121.4(2)
N1 C10 H10 119.3
C8 C10 H10 119.3
N1' C10' C8' 121.9(2)
N1' C10' H10' 119.0
C8' C10' H10' 119.0
N3 C11 N2 116.8(2)
N3 C11 S1 124.54(18)
N2 C11 S1 118.62(18)
N3' C11' N2' 116.0(2)
N3' C11' S1' 123.86(18)
N2' C11' S1' 120.18(19)
N3 C12 C13 111.8(2)
N3 C12 H12A 109.2
C13 C12 H12A 109.2
N3 C12 H12B 109.2
C13 C12 H12B 109.2
H12A C12 H12B 107.9
N3' C12' C13' 110.4(2)
N3' C12' H12C 109.6
C13' C12' H12C 109.6
N3' C12' H12D 109.6
C13' C12' H12D 109.6
H12C C12' H12D 108.1
C12' C13' H13D 109.5
C12' C13' H13E 109.5
H13D C13' H13E 109.5
C12' C13' H13F 109.5
H13D C13' H13F 109.5
H13E C13' H13F 109.5
C12 C13 H13A 109.5
C12 C13 H13B 109.5
H13A C13 H13B 109.5
C12 C13 H13C 109.5
H13A C13 H13C 109.5
H13B C13 H13C 109.5
C10 N1 N2 116.40(19)
C10' N1' N2' 116.1(2)
C11' N2' N1' 120.9(2)
C11' N2' H2'A 119.6
N1' N2' H2'A 119.6
C11 N2 N1 120.95(19)
C11 N2 H2A 119.5
N1 N2 H2A 119.5
C11' N3' C12' 123.2(2)
C11' N3' H3'A 118.4
C12' N3' H3'A 118.4
C11 N3 C12 123.1(2)
C11 N3 H3A 118.5
C12 N3 H3A 118.5
C9 O1 C1 118.76(18)
C9' O1' C1' 118.85(19)
H1WA O1W H1WB 106(4)

loop_
_geom_bond_atom_site_label_1
_geom_bond_atom_site_label_2
_geom_bond_distance
C1' O1' 1.376(3)
C1' C2' 1.382(3)
C1' C6' 1.388(3)
C1 C2 1.376(3)
C1 O1 1.380(3)
C1 C6 1.385(3)
C2' C3' 1.366(3)
C2' H2' 0.9300
C2 C3 1.370(3)
C2 H2 0.9300
C3 C4 1.382(4)
C3 H3 0.9300
C3' C4' 1.392(4)
C3' H3' 0.9300
C4' C5' 1.367(3)
C4' H4' 0.9300
C4 C5 1.369(3)
C4 H4 0.9300
C5 C6 1.396(3)
C5 H5 0.9300
C5' C6' 1.398(3)
C5' H5' 0.9300
C6 C7 1.461(3)
C6' C7' 1.458(3)
C7 O2 1.230(3)
C7 C8 1.452(3)
C7' O2' 1.236(3)
C7' C8' 1.451(3)
C8' C9' 1.350(3)
C8' C10' 1.453(3)
C8 C9 1.344(3)
C8 C10 1.457(3)
C9 O1 1.339(2)
C9 H9 0.9300
C9' O1' 1.338(3)
C9' H9' 0.9300
C10 N1 1.269(3)
C10 H10 0.9300
C10' N1' 1.273(3)
C10' H10' 0.9300
C11 N3 1.324(3)
C11 N2 1.356(3)
C11 S1 1.681(2)
C11' N3' 1.324(3)
C11' N2' 1.354(3)
C11' S1' 1.673(2)
C12 N3 1.465(3)
C12 C13 1.500(3)
C12 H12A 0.9700
C12 H12B 0.9700
C12' N3' 1.454(3)
C12' C13' 1.501(3)
C12' H12C 0.9700
C12' H12D 0.9700
C13' H13D 0.9600
C13' H13E 0.9600
C13' H13F 0.9600
C13 H13A 0.9600
C13 H13B 0.9600
C13 H13C 0.9600
N1 N2 1.367(2)
N1' N2' 1.369(2)
N2' H2'A 0.8600
N2 H2A 0.8600
N3' H3'A 0.8600
N3 H3A 0.8600
O1W H1WA 0.866(19)
O1W H1WB 0.847(19)

loop_
_geom_hbond_atom_site_label_D
_geom_hbond_atom_site_label_H
_geom_hbond_atom_site_label_A
_geom_hbond_site_symmetry_A
_geom_hbond_distance_DH
_geom_hbond_distance_HA
_geom_hbond_distance_DA
_geom_hbond_angle_DHA
N2' H2'A O2 2_666 0.86 2.09 2.900(3) 158
N2 H2A O2' 2_666 0.86 2.14 2.938(2) 155
N3 H3A O1W . 0.86 2.31 3.131(3) 161
O1W H1WB S1' . 0.85(3) 2.47(3) 3.322(2) 178(4)
O1W H1WA S1 2_656 0.87(2) 2.52(2) 3.370(3) 167(4)
C9 H9 O1W . 0.93 2.30 3.213(4) 169
C10 H10 O2' 2_666 0.93 2.51 3.297(3) 143
C10' H10' O2 2_666 0.93 2.52 3.302(3) 142

loop_
_geom_torsion_atom_site_label_1
_geom_torsion_atom_site_label_2
_geom_torsion_atom_site_label_3
_geom_torsion_atom_site_label_4
_geom_torsion
O1' C1' C2' C3' -179.8(2)
C6' C1' C2' C3' 0.1(4)
O1 C1 C2 C3 -179.9(2)
C6 C1 C2 C3 0.5(4)
C1 C2 C3 C4 0.2(4)
C1' C2' C3' C4' 0.3(4)
C2' C3' C4' C5' -0.6(4)
C2 C3 C4 C5 -1.1(4)
C3 C4 C5 C6 1.3(4)
C3' C4' C5' C6' 0.4(4)
C2 C1 C6 C5 -0.3(4)
O1 C1 C6 C5 -179.9(2)
C2 C1 C6 C7 177.9(2)
O1 C1 C6 C7 -1.7(4)
C4 C5 C6 C1 -0.6(4)
C4 C5 C6 C7 -178.8(2)
O1' C1' C6' C5' 179.6(2)
C2' C1' C6' C5' -0.2(4)
O1' C1' C6' C7' -1.1(4)
C2' C1' C6' C7' 179.0(2)
C4' C5' C6' C1' 0.0(4)
C4' C5' C6' C7' -179.3(2)
C1 C6 C7 O2 -176.0(2)
C5 C6 C7 O2 2.1(4)
C1 C6 C7 C8 3.3(3)
C5 C6 C7 C8 -178.5(2)
C1' C6' C7' O2' -178.0(2)
C5' C6' C7' O2' 1.2(4)
C1' C6' C7' C8' 1.7(3)
C5' C6' C7' C8' -179.1(2)
O2' C7' C8' C9' 178.4(2)
C6' C7' C8' C9' -1.3(3)
O2' C7' C8' C10' -1.3(3)
C6' C7' C8' C10' 179.0(2)
O2 C7 C8 C9 176.4(2)
C6 C7 C8 C9 -2.9(3)
O2 C7 C8 C10 -2.5(4)
C6 C7 C8 C10 178.11(19)
C7 C8 C9 O1 0.9(4)
C10 C8 C9 O1 179.8(2)
C7' C8' C9' O1' 0.3(4)
C10' C8' C9' O1' 180.0(2)
C9 C8 C10 N1 -0.4(4)
C7 C8 C10 N1 178.5(2)
C9' C8' C10' N1' -1.7(4)
C7' C8' C10' N1' 177.9(2)
C8 C10 N1 N2 179.22(18)
C8' C10' N1' N2' 177.44(19)
N3' C11' N2' N1' -5.3(3)
S1' C11' N2' N1' 174.29(16)
C10' N1' N2' C11' -179.2(2)
N3 C11 N2 N1 -2.7(3)
S1 C11 N2 N1 177.31(16)
C10 N1 N2 C11 175.7(2)
N2' C11' N3' C12' -177.6(2)
S1' C11' N3' C12' 2.8(3)
C13' C12' N3' C11' -174.1(2)
N2 C11 N3 C12 -177.1(2)
S1 C11 N3 C12 2.8(3)
C13 C12 N3 C11 168.4(2)
C8 C9 O1 C1 1.0(4)
C2 C1 O1 C9 179.8(2)
C6 C1 O1 C9 -0.5(3)
C8' C9' O1' C1' 0.4(4)
C2' C1' O1' C9' 179.9(2)
C6' C1' O1' C9' 0.1(3)
